data_7009102
loop_
_publ_author_name
'Smucker, Bradley W.'
'Dunbar, Kim R.'

_publ_section_title
;
 Homoleptic complexes of Ag(I), Cu(I), Pd(II) and Pt(II) with
 tetrathiafulvalene-functionalized phosphine ligands&#x200A;&#x2020;
;
_journal_issue 8
_journal_name_full 'Journal of the Chemical Society, Dalton Transactions'
_journal_page_first 1309
_journal_paper_doi 10.1039/a908559i
_journal_year 2000
_chemical_formula_sum 'C276 H232 B4 Cl8 F16 P16 Pt2 S16'
_chemical_formula_weight 5578.26
_chemical_name_systematic
; 
 ? 
;
_space_group_IT_number 12
_symmetry_cell_setting monoclinic
_symmetry_Int_Tables_number 12
_symmetry_space_group_name_Hall '-C 2y'
_symmetry_space_group_name_H-M 'C 1 2/m 1'
_atom_sites_solution_hydrogens geom
_atom_sites_solution_primary direct
_atom_sites_solution_secondary difmap
_audit_creation_method SHELXL-97
_cell_angle_alpha 90.00
_cell_angle_beta 112.35(3)
_cell_angle_gamma 90.00
_cell_formula_units_Z 1
_cell_length_a 22.540(4)
_cell_length_b 16.739(3)
_cell_length_c 17.929(4)
_cell_measurement_temperature 173(2)
_cell_volume 6256(3)
_computing_structure_refinement 'SHELXL-97 (Sheldrick, 1997)'
_computing_structure_solution 'SHELXS-97 (Sheldrick, 1990)'
_diffrn_ambient_temperature 173(2)
_diffrn_measured_fraction_theta_full 0.938
_diffrn_measured_fraction_theta_max 0.938
_diffrn_measurement_device_type 'Bruker Smart1000 CCD'
_diffrn_radiation_monochromator graphite
_diffrn_radiation_source 'fine-focus sealed tube'
_diffrn_radiation_type MoK\a
_diffrn_radiation_wavelength 0.71073
_diffrn_reflns_av_R_equivalents 0.0673
_diffrn_reflns_av_sigmaI/netI 0.0952
_diffrn_reflns_limit_h_max 28
_diffrn_reflns_limit_h_min -29
_diffrn_reflns_limit_k_max 9
_diffrn_reflns_limit_k_min -22
_diffrn_reflns_limit_l_max 23
_diffrn_reflns_limit_l_min -23
_diffrn_reflns_number 19638
_diffrn_reflns_theta_full 28.30
_diffrn_reflns_theta_max 28.30
_diffrn_reflns_theta_min 1.56
_exptl_absorpt_coefficient_mu 1.507
_exptl_crystal_colour red
_exptl_crystal_density_diffrn 1.481
_exptl_crystal_density_method 'not measured'
_exptl_crystal_description rectangular
_exptl_crystal_F_000 2840
_exptl_crystal_size_max 0.59
_exptl_crystal_size_mid 0.15
_exptl_crystal_size_min 0.10
_refine_diff_density_max 0.804
_refine_diff_density_min -1.109
_refine_diff_density_rms 0.131
_refine_ls_extinction_method none
_refine_ls_goodness_of_fit_ref 0.918
_refine_ls_hydrogen_treatment mixed
_refine_ls_matrix_type full
_refine_ls_number_parameters 540
_refine_ls_number_reflns 7555
_refine_ls_number_restraints 117
_refine_ls_restrained_S_all 0.910
_refine_ls_R_factor_all 0.0769
_refine_ls_R_factor_gt 0.0574
_refine_ls_shift/su_max 1.632
_refine_ls_shift/su_mean 0.011
_refine_ls_structure_factor_coef Fsqd
_refine_ls_weighting_details 'calc w=1/[\s^2^(Fo^2^)+(0.1000P)^2^+0.0000P] where P=(Fo^2^+2Fc^2^)/3'
_refine_ls_weighting_scheme calc
_refine_ls_wR_factor_gt 0.1316
_refine_ls_wR_factor_ref 0.1458
_reflns_number_gt 6224
_reflns_number_total 7555
_reflns_threshold_expression >2sigma(I)
_cod_data_source_file a908559i.txt
_cod_data_source_block final
_cod_original_cell_volume 6256(2)
_cod_original_sg_symbol_H-M C2/m
_cod_database_code 7009102

loop_
_symmetry_equiv_pos_as_xyz
'x, y, z'
'-x, y, -z'
'x+1/2, y+1/2, z'
'-x+1/2, y+1/2, -z'
'-x, -y, -z'
'x, -y, z'
'-x+1/2, -y+1/2, -z'
'x+1/2, -y+1/2, z'

loop_
_atom_site_label
_atom_site_type_symbol
_atom_site_fract_x
_atom_site_fract_y
_atom_site_fract_z
_atom_site_U_iso_or_equiv
_atom_site_adp_type
_atom_site_occupancy
_atom_site_symmetry_multiplicity
_atom_site_calc_flag
_atom_site_refinement_flags
_atom_site_disorder_assembly
_atom_site_disorder_group
Pt Pt 0.0000 0.0000 -0.5000 0.01532(12) Uani 1 4 d S . .
S1 S 0.11438(8) 0.08875(8) -0.21125(7) 0.0370(3) Uani 1 1 d . . .
S3 S 0.21384(9) 0.08741(9) -0.02167(8) 0.0552(5) Uani 1 1 d . . .
P1 P 0.04729(5) 0.09471(7) -0.39883(6) 0.0178(2) Uani 1 1 d . . .
P3 P 0.30502(8) 0.10038(9) 0.15970(8) 0.0414(4) Uani 1 1 d . . .
C1 C 0.0799(2) 0.0403(3) -0.3043(2) 0.0228(10) Uani 1 1 d . . .
C3 C 0.1448(4) 0.0000 -0.1566(4) 0.0304(16) Uani 1 2 d S . .
C4 C 0.1856(4) 0.0000 -0.0788(4) 0.0360(18) Uani 1 2 d S . .
C6 C 0.2620(3) 0.0404(3) 0.0690(3) 0.0371(13) Uani 1 1 d . . .
C11 C -0.0073(2) 0.1660(3) -0.3827(2) 0.0211(9) Uani 1 1 d . . .
C12 C -0.0106(2) 0.2448(3) -0.4080(3) 0.0296(11) Uani 1 1 d . . .
C13 C -0.0566(3) 0.2959(3) -0.4000(3) 0.0395(13) Uani 1 1 d . . .
C14 C -0.0988(3) 0.2681(4) -0.3669(4) 0.0420(14) Uani 1 1 d . . .
C15 C -0.0965(3) 0.1901(4) -0.3428(3) 0.0402(14) Uani 1 1 d . . .
C16 C -0.0502(2) 0.1375(3) -0.3491(3) 0.0274(10) Uani 1 1 d . . .
C21 C 0.1147(2) 0.1487(3) -0.4053(3) 0.0212(9) Uani 1 1 d . . .
C22 C 0.1412(2) 0.2145(3) -0.3566(3) 0.0295(11) Uani 1 1 d . . .
C23 C 0.1947(3) 0.2519(4) -0.3618(3) 0.0389(14) Uani 1 1 d . . .
C24 C 0.2217(2) 0.2240(4) -0.4138(3) 0.0363(13) Uani 1 1 d . . .
C25 C 0.1967(2) 0.1576(4) -0.4610(3) 0.0346(12) Uani 1 1 d . . .
C26 C 0.1429(2) 0.1195(3) -0.4571(3) 0.0259(10) Uani 1 1 d . . .
C51 C 0.3622(3) 0.1600(4) 0.1324(3) 0.0436(14) Uani 1 1 d . . .
C52 C 0.4256(3) 0.1586(5) 0.1869(4) 0.0563(19) Uani 1 1 d . . .
C53 C 0.4721(4) 0.2032(6) 0.1734(5) 0.069(2) Uani 1 1 d . . .
C54 C 0.4570(4) 0.2494(6) 0.1062(5) 0.069(2) Uani 1 1 d . . .
C55 C 0.3949(4) 0.2526(5) 0.0507(4) 0.0563(17) Uani 1 1 d . . .
C56 C 0.3472(3) 0.2081(4) 0.0640(4) 0.0472(15) Uani 1 1 d . . .
C61 C 0.2421(3) 0.1720(4) 0.1544(3) 0.0444(14) Uani 1 1 d . . .
C62 C 0.2477(3) 0.2532(4) 0.1506(3) 0.0448(15) Uani 1 1 d . . .
C63 C 0.2003(4) 0.3048(5) 0.1569(4) 0.0596(19) Uani 1 1 d . . .
C64 C 0.1478(4) 0.2728(6) 0.1666(5) 0.068(2) Uani 1 1 d . . .
C65 C 0.1407(5) 0.1926(6) 0.1692(5) 0.071(2) Uani 1 1 d . . .
C66 C 0.1876(4) 0.1414(5) 0.1644(4) 0.0589(18) Uani 1 1 d . . .
H12A H 0.020(2) 0.257(3) -0.436(3) 0.011(10) Uiso 1 1 d . . .
H13A H -0.060(2) 0.351(3) -0.421(3) 0.018(12) Uiso 1 1 d . . .
H14A H -0.129(3) 0.301(3) -0.360(3) 0.030(14) Uiso 1 1 d . . .
H15A H -0.123(3) 0.170(4) -0.321(4) 0.052(19) Uiso 1 1 d . . .
H16A H -0.049(2) 0.080(3) -0.334(3) 0.024(13) Uiso 1 1 d . . .
H22A H 0.124(2) 0.230(3) -0.315(3) 0.020(12) Uiso 1 1 d . . .
H23A H 0.210(2) 0.296(3) -0.334(3) 0.017(12) Uiso 1 1 d . . .
H24A H 0.256(2) 0.250(3) -0.417(3) 0.022(12) Uiso 1 1 d . . .
H25A H 0.219(3) 0.138(3) -0.494(3) 0.034(15) Uiso 1 1 d . . .
H26A H 0.125(2) 0.073(3) -0.491(3) 0.028(14) Uiso 1 1 d . . .
H52A H 0.434(3) 0.133(4) 0.232(4) 0.050(19) Uiso 1 1 d . . .
H53A H 0.516(3) 0.200(4) 0.215(4) 0.07(2) Uiso 1 1 d . . .
H54A H 0.485(4) 0.284(5) 0.096(5) 0.09(3) Uiso 1 1 d . . .
H55A H 0.380(3) 0.290(4) -0.002(4) 0.048(17) Uiso 1 1 d . . .
H56A H 0.300(3) 0.209(4) 0.019(4) 0.051(18) Uiso 1 1 d . . .
H62A H 0.281(3) 0.278(3) 0.143(3) 0.030(15) Uiso 1 1 d . . .
H63A H 0.209(3) 0.367(4) 0.157(4) 0.048(17) Uiso 1 1 d . . .
H64A H 0.117(4) 0.313(6) 0.171(5) 0.09(3) Uiso 1 1 d . . .
H65A H 0.099(4) 0.169(6) 0.174(5) 0.10(3) Uiso 1 1 d . . .
H66A H 0.186(3) 0.073(5) 0.166(4) 0.07(2) Uiso 1 1 d . . .
C11S C 0.3197(4) 0.0000 0.7068(6) 0.050(2) Uani 1 2 d SD . .
C12S C 0.3193(6) 0.0000 0.6290(6) 0.059(3) Uani 1 2 d S . .
H12B H 0.2808 0.0000 0.5845 0.16(7) Uiso 1 2 calc SR . .
C13S C 0.3775(7) 0.0000 0.6188(8) 0.076(4) Uani 1 2 d S . .
H13B H 0.3780 0.0000 0.5671 0.05(3) Uiso 1 2 calc SR . .
C14S C 0.4358(6) 0.0000 0.6866(10) 0.078(4) Uani 1 2 d S . .
H14B H 0.4746 0.0000 0.6795 0.05(3) Uiso 1 2 calc SR . .
C15S C 0.4356(6) 0.0000 0.7608(8) 0.074(3) Uani 1 2 d S . .
H15B H 0.4742 0.0000 0.8052 0.08(4) Uiso 1 2 calc SR . .
C16S C 0.3780(5) 0.0000 0.7722(7) 0.063(3) Uani 1 2 d S . .
H16B H 0.3784 0.0000 0.8242 0.13(6) Uiso 1 2 calc SR . .
C17S C 0.2577(5) 0.0000 0.7193(7) 0.068(3) Uani 1 2 d SD . .
H17A H 0.2225 0.0000 0.6680 0.12(5) Uiso 1 2 calc SR . .
H17B H 0.2554 0.0468 0.7490 0.28(12) Uiso 0.50 1 calc PR . .
H17C H 0.2554 -0.0468 0.7490 0.0(3) Uiso 0.50 1 calc PR . .
C21S C 0.4624(5) 0.0062(12) 0.0026(10) 0.057(5) Uiso 0.25 1 d PD A -1
C22S C 0.5029(7) 0.0709(9) 0.0079(16) 0.059(8) Uiso 0.25 1 d PD A -1
H22S H 0.4896(14) 0.1225(12) 0.013(4) 0.071 Uiso 0.25 1 d PD B -1
C23S C 0.5635(7) 0.0582(9) 0.0061(16) 0.065(8) Uiso 0.25 1 d PD A -1
H23S H 0.5905(14) 0.1013(11) 0.010(4) 0.078 Uiso 0.25 1 d PD C -1
C24S C 0.5836(7) -0.0192(10) -0.0010(16) 0.069(9) Uiso 0.25 1 d PD A -1
H24S H 0.6249(13) -0.0280(14) 0.001(4) 0.082 Uiso 0.25 1 d PD D -1
C25S C 0.5439(10) -0.0841(8) -0.004(3) 0.115(16) Uiso 0.25 1 d PD A -1
H25S H 0.5568(17) -0.1356(11) -0.011(5) 0.138 Uiso 0.25 1 d PD E -1
C26S C 0.4826(8) -0.0712(10) -0.0045(18) 0.052(9) Uiso 0.25 1 d PD A -1
H26S H 0.4554(16) -0.1143(13) -0.009(5) 0.062 Uiso 0.25 1 d PD F -1
C27S C 0.3961(7) 0.0064(12) 0.0031(10) 0.087(9) Uiso 0.25 1 d PD A -1
H27A H 0.3987 0.0064 0.0578 0.131 Uiso 0.25 1 calc PRD A -1
H27B H 0.3735 -0.0404 -0.0241 0.131 Uiso 0.25 1 calc PRD A -1
H27C H 0.3736 0.0533 -0.0240 0.131 Uiso 0.25 1 calc PRD A -1
Cl1 Cl 0.41645(18) 0.08363(15) 0.40399(19) 0.1354(13) Uani 1 1 d . . .
C1S C 0.3695(5) 0.0000 0.3722(6) 0.048(2) Uani 1 2 d S . .
H1A H 0.360(8) 0.0000 0.283(11) 0.18(7) Uiso 1 2 d S . .
H1B H 0.340(4) 0.0000 0.388(5) 0.04(3) Uiso 1 2 d S . .
F1 F 0.1452(4) 0.0000 0.2861(4) 0.115(3) Uani 1 2 d S . .
F2 F 0.2298(2) 0.0682(3) 0.3700(4) 0.0877(16) Uani 1 1 d . . .
F4 F 0.1643(3) 0.0000 0.4157(4) 0.0652(16) Uani 1 2 d S . .
B1 B 0.1948(5) 0.0000 0.3623(7) 0.045(2) Uani 1 2 d S . .
C31S C 0.5008(10) 0.491(2) -0.0496(8) 0.074(8) Uiso 0.25 1 d PD G -2
C32S C 0.5493(8) 0.4661(17) 0.0220(12) 0.066(9) Uiso 0.25 1 d PD G -2
H32A H 0.5851 0.4395 0.0206 0.079 Uiso 0.25 1 calc PR G -2
C33S C 0.5441(10) 0.4813(17) 0.0958(8) 0.070(9) Uiso 0.25 1 d PD G -2
H33A H 0.5762 0.4644 0.1435 0.084 Uiso 0.25 1 calc PR G -2
C34S C 0.4907(15) 0.522(2) 0.0980(12) 0.117(16) Uiso 0.25 1 d PD G -2
H34A H 0.4878 0.5333 0.1472 0.140 Uiso 0.25 1 calc PR G -2
C35S C 0.4417(13) 0.545(2) 0.0263(19) 0.15(2) Uiso 0.25 1 d PD G -2
H35A H 0.4062 0.5725 0.0277 0.176 Uiso 0.25 1 calc PR G -2
C36S C 0.4460(10) 0.528(3) -0.0476(13) 0.111(17) Uiso 0.25 1 d PD G -2
H36A H 0.4123 0.5407 -0.0955 0.133 Uiso 0.25 1 calc PR G -2
C37S C 0.489(2) 0.486(5) -0.1376(12) 0.15(2) Uiso 0.25 1 d PD G -2
H37A H 0.4458 0.5022 -0.1689 0.226 Uiso 0.50 2 calc SPR G -2
H37B H 0.4949 0.4315 -0.1512 0.226 Uiso 0.25 1 calc PR G -2
H37C H 0.5185 0.5199 -0.1492 0.226 Uiso 0.25 1 calc PR G -2

loop_
_atom_site_aniso_label
_atom_site_aniso_U_11
_atom_site_aniso_U_22
_atom_site_aniso_U_33
_atom_site_aniso_U_23
_atom_site_aniso_U_13
_atom_site_aniso_U_12
Pt 0.01677(18) 0.01593(18) 0.01099(17) 0.000 0.00272(12) 0.000
S1 0.0594(9) 0.0230(7) 0.0138(6) -0.0024(5) -0.0030(6) 0.0024(6)
S3 0.0895(13) 0.0254(7) 0.0194(7) -0.0013(5) -0.0145(7) 0.0026(7)
P1 0.0213(6) 0.0180(6) 0.0110(5) -0.0003(4) 0.0024(4) -0.0009(4)
P3 0.0580(10) 0.0313(8) 0.0184(7) -0.0019(6) -0.0042(6) 0.0003(7)
C1 0.028(2) 0.022(2) 0.013(2) -0.0004(17) 0.0017(18) -0.0015(18)
C3 0.042(4) 0.028(4) 0.013(3) 0.000 0.001(3) 0.000
C4 0.052(5) 0.026(4) 0.017(3) 0.000 -0.002(3) 0.000
C6 0.049(3) 0.033(3) 0.016(2) 0.000(2) -0.003(2) -0.003(2)
C11 0.024(2) 0.024(2) 0.012(2) -0.0051(17) 0.0024(17) 0.0032(18)
C12 0.032(3) 0.030(3) 0.024(2) 0.003(2) 0.008(2) 0.008(2)
C13 0.046(3) 0.029(3) 0.036(3) -0.002(2) 0.007(3) 0.012(3)
C14 0.035(3) 0.045(4) 0.042(3) -0.014(3) 0.010(3) 0.012(3)
C15 0.029(3) 0.060(4) 0.035(3) -0.014(3) 0.015(2) -0.003(3)
C16 0.034(3) 0.027(3) 0.025(2) -0.002(2) 0.015(2) 0.000(2)
C21 0.023(2) 0.022(2) 0.014(2) 0.0006(17) 0.0014(17) -0.0014(18)
C22 0.035(3) 0.031(3) 0.019(2) -0.002(2) 0.006(2) -0.005(2)
C23 0.038(3) 0.046(3) 0.026(3) -0.001(3) 0.005(2) -0.023(3)
C24 0.023(2) 0.051(4) 0.031(3) 0.008(3) 0.005(2) -0.012(2)
C25 0.027(3) 0.043(3) 0.036(3) 0.012(3) 0.015(2) 0.004(2)
C26 0.027(2) 0.028(3) 0.020(2) 0.001(2) 0.0058(19) 0.003(2)
C51 0.051(3) 0.040(3) 0.028(3) -0.004(2) 0.002(3) 0.006(3)
C52 0.058(4) 0.058(4) 0.030(3) -0.001(3) -0.010(3) 0.004(3)
C53 0.046(4) 0.090(6) 0.053(4) -0.001(4) -0.002(3) -0.006(4)
C54 0.055(5) 0.086(6) 0.059(5) -0.007(5) 0.014(4) -0.008(4)
C55 0.065(4) 0.056(4) 0.041(4) 0.000(3) 0.013(3) 0.002(4)
C56 0.053(4) 0.046(4) 0.030(3) 0.002(3) 0.002(3) 0.005(3)
C61 0.058(4) 0.046(4) 0.020(3) -0.004(2) 0.005(2) -0.001(3)
C62 0.056(4) 0.040(3) 0.029(3) -0.003(3) 0.005(3) -0.001(3)
C63 0.082(5) 0.049(4) 0.041(4) -0.007(3) 0.015(4) 0.016(4)
C64 0.071(5) 0.086(6) 0.050(4) 0.000(4) 0.027(4) 0.019(5)
C65 0.081(6) 0.093(7) 0.048(4) 0.007(4) 0.033(4) 0.006(5)
C66 0.076(5) 0.062(5) 0.039(4) -0.001(3) 0.023(3) -0.005(4)
C11S 0.050(5) 0.038(5) 0.050(5) 0.000 0.006(4) 0.000
C12S 0.084(8) 0.039(5) 0.051(6) 0.000 0.020(6) 0.000
C13S 0.130(12) 0.037(6) 0.077(8) 0.000 0.057(9) 0.000
C14S 0.071(8) 0.039(6) 0.132(13) 0.000 0.049(9) 0.000
C15S 0.060(7) 0.061(7) 0.084(9) 0.000 0.010(7) 0.000
C16S 0.050(6) 0.062(7) 0.068(7) 0.000 0.010(5) 0.000
C17S 0.062(7) 0.080(8) 0.061(7) 0.000 0.023(6) 0.000
Cl1 0.182(3) 0.0504(13) 0.114(2) -0.0060(14) -0.011(2) -0.0401(17)
C1S 0.053(6) 0.045(5) 0.048(5) 0.000 0.021(5) 0.000
F1 0.139(7) 0.121(7) 0.063(5) 0.000 0.013(5) 0.000
F2 0.081(3) 0.058(3) 0.152(5) 0.000(3) 0.076(3) -0.012(2)
F4 0.086(4) 0.048(3) 0.087(4) 0.000 0.062(4) 0.000
B1 0.055(6) 0.033(5) 0.054(6) 0.000 0.029(5) 0.000

loop_
_atom_type_symbol
_atom_type_description
_atom_type_scat_dispersion_real
_atom_type_scat_dispersion_imag
_atom_type_scat_source
C C 0.0033 0.0016 'International Tables Vol C Tables 4.2.6.8 and 6.1.1.4'
H H 0.0000 0.0000 'International Tables Vol C Tables 4.2.6.8 and 6.1.1.4'
B B 0.0013 0.0007 'International Tables Vol C Tables 4.2.6.8 and 6.1.1.4'
Cl Cl 0.1484 0.1585 'International Tables Vol C Tables 4.2.6.8 and 6.1.1.4'
F F 0.0171 0.0103 'International Tables Vol C Tables 4.2.6.8 and 6.1.1.4'
P P 0.1023 0.0942 'International Tables Vol C Tables 4.2.6.8 and 6.1.1.4'
Pt Pt -1.7033 8.3905 'International Tables Vol C Tables 4.2.6.8 and 6.1.1.4'
S S 0.1246 0.1234 'International Tables Vol C Tables 4.2.6.8 and 6.1.1.4'

loop_
_geom_angle_atom_site_label_1
_geom_angle_atom_site_label_2
_geom_angle_atom_site_label_3
_geom_angle
_geom_angle_site_symmetry_1
_geom_angle_site_symmetry_3
_geom_angle_publ_flag
P1 Pt P1 180.00(4) 5_554 . ?
P1 Pt P1 94.64(6) 5_554 6 ?
P1 Pt P1 85.36(6) . 6 ?
P1 Pt P1 85.36(6) 5_554 2_554 ?
P1 Pt P1 94.64(6) . 2_554 ?
P1 Pt P1 180.00(4) 6 2_554 ?
C1 S1 C3 94.4(2) . . ?
C4 S3 C6 97.2(3) . . ?
C21 P1 C11 108.6(2) . . ?
C21 P1 C1 105.0(2) . . ?
C11 P1 C1 103.8(2) . . ?
C21 P1 Pt 115.79(15) . . ?
C11 P1 Pt 115.63(15) . . ?
C1 P1 Pt 106.71(15) . . ?
C61 P3 C51 103.8(3) . . ?
C61 P3 C6 100.0(3) . . ?
C51 P3 C6 104.3(3) . . ?
C1 C1 S1 117.60(16) 6 . ?
C1 C1 P1 120.10(15) 6 . ?
S1 C1 P1 122.3(3) . . ?
C4 C3 S1 122.81(18) . 6 ?
C4 C3 S1 122.81(18) . . ?
S1 C3 S1 114.3(4) 6 . ?
C3 C4 S3 123.7(2) . . ?
C3 C4 S3 123.7(2) . 6 ?
S3 C4 S3 112.5(4) . 6 ?
C6 C6 S3 116.57(18) 6 . ?
C6 C6 P3 123.06(17) 6 . ?
S3 C6 P3 120.2(3) . . ?
C12 C11 C16 120.2(4) . . ?
C12 C11 P1 121.9(4) . . ?
C16 C11 P1 117.7(4) . . ?
C11 C12 C13 119.9(5) . . ?
C14 C13 C12 120.0(5) . . ?
C15 C14 C13 120.5(5) . . ?
C14 C15 C16 120.9(5) . . ?
C11 C16 C15 118.5(5) . . ?
C22 C21 C26 119.9(4) . . ?
C22 C21 P1 121.7(4) . . ?
C26 C21 P1 118.2(4) . . ?
C23 C22 C21 119.4(5) . . ?
C24 C23 C22 120.7(5) . . ?
C23 C24 C25 120.4(5) . . ?
C24 C25 C26 119.8(5) . . ?
C25 C26 C21 119.8(5) . . ?
C52 C51 C56 117.9(7) . . ?
C52 C51 P3 116.1(5) . . ?
C56 C51 P3 125.9(5) . . ?
C53 C52 C51 120.8(7) . . ?
C54 C53 C52 120.7(7) . . ?
C53 C54 C55 120.3(8) . . ?
C54 C55 C56 119.6(7) . . ?
C51 C56 C55 120.6(6) . . ?
C62 C61 C66 118.0(7) . . ?
C62 C61 P3 124.7(5) . . ?
C66 C61 P3 116.9(5) . . ?
C61 C62 C63 121.1(7) . . ?
C64 C63 C62 119.2(8) . . ?
C65 C64 C63 120.8(8) . . ?
C64 C65 C66 120.5(9) . . ?
C65 C66 C61 120.4(8) . . ?
C16S C11S C12S 119.4(10) . . ?
C16S C11S C17S 120.6(10) . . ?
C12S C11S C17S 120.0(9) . . ?
C11S C12S C13S 119.0(11) . . ?
C12S C13S C14S 120.1(12) . . ?
C15S C14S C13S 120.3(12) . . ?
C14S C15S C16S 120.4(12) . . ?
C11S C16S C15S 120.8(12) . . ?
C22S C21S C26S 119.99(13) . . ?
C22S C21S C27S 128.7(5) . . ?
C26S C21S C27S 111.3(5) . . ?
C21S C22S C23S 120.02(12) . . ?
C22S C23S C24S 119.99(12) . . ?
C25S C24S C23S 119.96(14) . . ?
C24S C25S C26S 119.97(15) . . ?
C21S C26S C25S 119.97(14) . . ?
Cl1 C1S Cl1 109.2(6) 6 . ?
F2 B1 F2 113.6(8) 6 . ?
F2 B1 F4 110.6(6) 6 . ?
F2 B1 F4 110.6(6) . . ?
F2 B1 F1 108.4(6) 6 . ?
F2 B1 F1 108.4(6) . . ?
F4 B1 F1 104.7(8) . . ?
C32S C31S C36S 119.95(15) . . ?
C32S C31S C37S 136(3) . . ?
C36S C31S C37S 104(2) . . ?
C33S C32S C31S 119.98(13) . . ?
C34S C33S C32S 120.01(13) . . ?
C33S C34S C35S 119.99(13) . . ?
C36S C35S C34S 119.98(14) . . ?
C35S C36S C31S 119.95(16) . . ?

loop_
_geom_bond_atom_site_label_1
_geom_bond_atom_site_label_2
_geom_bond_distance
_geom_bond_site_symmetry_2
_geom_bond_publ_flag
Pt P1 2.3387(12) 5_554 ?
Pt P1 2.3387(12) . ?
Pt P1 2.3387(12) 6 ?
Pt P1 2.3387(12) 2_554 ?
S1 C1 1.749(4) . ?
S1 C3 1.768(4) . ?
S3 C4 1.760(4) . ?
S3 C6 1.761(5) . ?
P1 C21 1.809(5) . ?
P1 C11 1.814(5) . ?
P1 C1 1.815(4) . ?
P3 C61 1.832(7) . ?
P3 C51 1.838(7) . ?
P3 C6 1.842(5) . ?
C1 C1 1.351(10) 6 ?
C3 C4 1.348(10) . ?
C3 S1 1.768(4) 6 ?
C4 S3 1.760(4) 6 ?
C6 C6 1.351(11) 6 ?
C11 C12 1.388(7) . ?
C11 C16 1.403(7) . ?
C12 C13 1.394(7) . ?
C13 C14 1.379(9) . ?
C14 C15 1.370(9) . ?
C15 C16 1.404(7) . ?
C21 C22 1.393(7) . ?
C21 C26 1.397(6) . ?
C22 C23 1.392(7) . ?
C23 C24 1.374(8) . ?
C24 C25 1.382(8) . ?
C25 C26 1.395(7) . ?
C51 C52 1.391(9) . ?
C51 C56 1.397(8) . ?
C52 C53 1.382(11) . ?
C53 C54 1.362(12) . ?
C54 C55 1.376(10) . ?
C55 C56 1.401(10) . ?
C61 C62 1.369(9) . ?
C61 C66 1.405(10) . ?
C62 C63 1.411(10) . ?
C63 C64 1.368(11) . ?
C64 C65 1.354(12) . ?
C65 C66 1.388(11) . ?
C11S C16S 1.388(13) . ?
C11S C12S 1.391(13) . ?
C11S C17S 1.499(12) . ?
C12S C13S 1.392(16) . ?
C13S C14S 1.411(18) . ?
C14S C15S 1.332(18) . ?
C15S C16S 1.389(16) . ?
C21S C22S 1.3946(18) . ?
C21S C26S 1.3949(18) . ?
C21S C27S 1.499(12) . ?
C22S C23S 1.3948(18) . ?
C23S C24S 1.3950(18) . ?
C24S C25S 1.3950(19) . ?
C25S C26S 1.3950(18) . ?
Cl1 C1S 1.717(6) . ?
C1S Cl1 1.717(6) 6 ?
F1 B1 1.398(13) . ?
F2 B1 1.364(7) . ?
F4 B1 1.376(11) . ?
B1 F2 1.364(7) 6 ?
C31S C32S 1.3950(19) . ?
C31S C36S 1.3952(19) . ?
C31S C37S 1.499(12) . ?
C32S C33S 1.3949(19) . ?
C33S C34S 1.3947(19) . ?
C34S C35S 1.3949(19) . ?
C35S C36S 1.3950(19) . ?
